data_7015115
loop_
_publ_author_name
'Dinda, Joydev'
'Liatard, S\'ebastien'
'Chauvin, J\'er\^ome'
'Jouvenot, Damien'
'Loiseau, Fr\'ed\'erique'

_publ_section_title
;
 Electronic and geometrical manipulation of the excited state of
 bis-terdentate homo- and heteroleptic ruthenium complexes.
;
_journal_issue 14
_journal_name_full 'Dalton transactions (Cambridge, England : 2003)'
_journal_page_first 3683
_journal_page_last 3688
_journal_paper_doi 10.1039/c0dt01197e
_journal_volume 40
_journal_year 2011
_chemical_formula_sum 'C32 H31 Br2 N9 Ru'
_chemical_formula_weight 802.54
_space_group_IT_number 15
_symmetry_cell_setting monoclinic
_symmetry_Int_Tables_number 15
_symmetry_space_group_name_Hall '-C 2yc'
_symmetry_space_group_name_H-M 'C 1 2/c 1'
_audit_creation_date 2010-04-15
_audit_creation_method 'by teXsan v1.8'
_audit_update_record
;
?
;
_cell_angle_alpha 90
_cell_angle_beta 116.36(2)
_cell_angle_gamma 90
_cell_formula_units_Z 8
_cell_length_a 37.10(1)
_cell_length_b 11.357(6)
_cell_length_c 16.695(2)
_cell_measurement_reflns_used 128
_cell_measurement_temperature 200.0
_cell_measurement_theta_max 24.05
_cell_measurement_theta_min 3.0
_cell_volume 6303(4)
_computing_cell_refinement 'Bruker Enraf Nonius kappa CCD'
_computing_data_collection 'Bruker Enraf Nonius kappa CCD'
_computing_data_reduction 'teXsan (MSC, 1992-1997)'
_computing_publication_material 'teXsan (MSC, 1992-1997)'
_computing_structure_refinement 'teXsan (MSC, 1992-1997)'
_computing_structure_solution SIR92
_diffrn_ambient_temperature 200.0
_diffrn_measured_fraction_theta_full 0.956
_diffrn_measured_fraction_theta_max 0.956
_diffrn_measurement_device_type 'Bruker Enraf Nonius kappa CCD'
_diffrn_measurement_method 'phi and omega scans'
_diffrn_orient_matrix_UB_11 0.00000
_diffrn_orient_matrix_UB_12 0.00000
_diffrn_orient_matrix_UB_13 0.00000
_diffrn_orient_matrix_UB_21 0.00000
_diffrn_orient_matrix_UB_22 0.00000
_diffrn_orient_matrix_UB_23 0.00000
_diffrn_orient_matrix_UB_31 0.00000
_diffrn_orient_matrix_UB_32 0.00000
_diffrn_orient_matrix_UB_33 0.00000
_diffrn_radiation_detector CCD
_diffrn_radiation_monochromator graphite
_diffrn_radiation_source 'X-ray tube'
_diffrn_radiation_type 'Mo K\a'
_diffrn_radiation_wavelength 0.71073
_diffrn_reflns_av_R_equivalents 0.05146
_diffrn_reflns_av_sigmaI/netI 0.110
_diffrn_reflns_limit_h_max 44
_diffrn_reflns_limit_h_min -44
_diffrn_reflns_limit_k_max 13
_diffrn_reflns_limit_k_min -13
_diffrn_reflns_limit_l_max 19
_diffrn_reflns_limit_l_min -19
_diffrn_reflns_number 25426
_diffrn_reflns_reduction_process 'Lp corrections applied'
_diffrn_reflns_theta_full 25.0
_diffrn_reflns_theta_max 25.01
_diffrn_reflns_theta_min 1.23
_diffrn_standards_decay_% 0.00
_diffrn_standards_interval_count 0
_diffrn_standards_number 0
_exptl_absorpt_coefficient_mu 3.080
_exptl_absorpt_correction_T_max 0.540
_exptl_absorpt_correction_T_min 0.240
_exptl_absorpt_correction_type multi-scan
_exptl_absorpt_process_details
;
Sheldrick, G. SADABS, Version 2.03; University of Gottingen:
Gottingen, Germany, 2001.
;
_exptl_crystal_colour red
_exptl_crystal_density_diffrn 1.691
_exptl_crystal_density_meas ?
_exptl_crystal_description block
_exptl_crystal_F_000 3200.00
_exptl_crystal_size_max 0.38
_exptl_crystal_size_mid 0.26
_exptl_crystal_size_min 0.20
_refine_diff_density_max 0.75
_refine_diff_density_min -0.82
_refine_ls_extinction_method none
_refine_ls_goodness_of_fit_all 1.505
_refine_ls_goodness_of_fit_ref 1.505
_refine_ls_hydrogen_treatment noref
_refine_ls_matrix_type full
_refine_ls_number_constraints 0
_refine_ls_number_parameters 397
_refine_ls_number_reflns 3689
_refine_ls_number_restraints 0
_refine_ls_R_factor_all 0.0372
_refine_ls_R_factor_gt 0.0372
_refine_ls_shift/su_max 0.0220
_refine_ls_shift/su_mean 0.0000
_refine_ls_structure_factor_coef F
_refine_ls_weighting_details 'w = 1/[\s^2^(Fo)]'
_refine_ls_weighting_scheme sigma
_refine_ls_wR_factor_all 0.0468
_refine_ls_wR_factor_ref 0.0468
_reflns_number_gt 3689
_reflns_number_total 5591
_reflns_threshold_expression I>2.00\s(I)
_cod_data_source_file c0dt01197e.txt
_cod_data_source_block Mono_C
_cod_depositor_comments
;
The following automatic conversions were performed:

'_exptl_crystal_density_meas' value 'not measured' was changed to '?'
- the value is perceived as not measured.

Automatic conversion script
Id: cif_fix_values 3008 2015-01-20 13:52:24Z robertas 
;
_cod_original_cell_volume 6302(4)
_cod_original_sg_symbol_Hall '-C 2yc '
_cod_original_sg_symbol_H-M 'C 2/c '
_cod_original_formula_sum 'C32 H31 Br2 N9 Ru '
_cod_database_code 7015115

loop_
_symmetry_equiv_pos_as_xyz
' +x, +y, +z'
' -x, +y,1/2-z'
' -x, -y, -z'
' +x, -y,1/2+z'
'1/2+x,1/2+y, +z'
1/2-x,1/2+y,1/2-z
'1/2-x,1/2-y, -z'
1/2+x,1/2-y,1/2+z

loop_
_atom_site_label
_atom_site_fract_x
_atom_site_fract_y
_atom_site_fract_z
_atom_site_U_iso_or_equiv
_atom_site_occupancy
_atom_site_refinement_flags
_atom_site_adp_type
_atom_site_calc_flag
_atom_site_calc_attached_atom
Ru(1) 0.37348(1) 0.19452(4) 0.07546(2) 0.01774(7) 1.000 . Uani d ?
Br(1) 0.25347(2) 0.09495(6) -0.29148(3) 0.0341(1) 1.000 . Uani d ?
Br(2) 0.47450(2) 0.68620(6) 0.06310(4) 0.0474(2) 1.000 . Uani d ?
N(1) 0.3680(1) 0.2814(4) -0.0461(2) 0.0236(9) 1.000 . Uani d ?
N(2) 0.3790(1) 0.1170(4) 0.1843(2) 0.0184(9) 1.000 . Uani d ?
N(3) 0.3377(1) 0.0457(4) 0.0224(3) 0.0225(9) 1.000 . Uani d ?
N(4) 0.4108(1) 0.3121(4) 0.1711(3) 0.0235(9) 1.000 . Uani d ?
N(5) 0.4431(1) 0.0051(4) 0.1100(3) 0.032(1) 1.000 . Uani d ?
N(6) 0.4479(1) 0.1636(4) 0.0468(3) 0.031(1) 1.000 . Uani d ?
N(7) 0.2962(1) 0.3345(4) -0.0175(3) 0.025(1) 1.000 . Uani d ?
N(8) 0.3106(1) 0.3382(4) 0.1207(3) 0.027(1) 1.000 . Uani d ?
N(9) 0.3560(3) 0.624(1) 0.0897(5) 0.151(3) 1.000 . Uani d ?
C(1) 0.4246(1) 0.1112(5) 0.0787(3) 0.024(1) 1.000 . Uani d ?
C(2) 0.3235(1) 0.2917(5) 0.0632(3) 0.022(1) 1.000 . Uani d ?
C(3) 0.4774(2) -0.0051(6) 0.0965(4) 0.042(2) 1.000 . Uani d ?
C(4) 0.4800(2) 0.0922(6) 0.0564(4) 0.040(1) 1.000 . Uani d ?
C(5) 0.4418(2) 0.2799(6) 0.0110(4) 0.038(1) 1.000 . Uani d ?
C(6) 0.4005(1) 0.3003(5) -0.0622(3) 0.029(1) 1.000 . Uani d ?
C(7) 0.3976(2) 0.3437(6) -0.1418(4) 0.039(1) 1.000 . Uani d ?
C(8) 0.3604(2) 0.3703(6) -0.2094(3) 0.043(2) 1.000 . Uani d ?
C(9) 0.3271(2) 0.3573(6) -0.1943(3) 0.041(1) 1.000 . Uani d ?
C(10) 0.3320(1) 0.3112(5) -0.1129(3) 0.026(1) 1.000 . Uani d ?
C(11) 0.2934(1) 0.2952(6) -0.1030(3) 0.032(1) 1.000 . Uani d ?
C(12) 0.2679(2) 0.4048(6) -0.0106(4) 0.036(1) 1.000 . Uani d ?
C(13) 0.2766(2) 0.4072(6) 0.0762(4) 0.039(1) 1.000 . Uani d ?
C(14) 0.3276(2) 0.3167(6) 0.2162(3) 0.039(1) 1.000 . Uani d ?
C(15) 0.4307(2) -0.0861(6) 0.1535(4) 0.043(2) 1.000 . Uani d ?
C(16) 0.3200(1) 0.0060(5) -0.0622(3) 0.028(1) 1.000 . Uani d ?
C(17) 0.2977(2) -0.0961(5) -0.0870(3) 0.032(1) 1.000 . Uani d ?
C(18) 0.2913(2) -0.1595(5) -0.0244(4) 0.035(1) 1.000 . Uani d ?
C(19) 0.3093(2) -0.1199(5) 0.0639(4) 0.033(1) 1.000 . Uani d ?
C(20) 0.3327(1) -0.0199(5) 0.0859(3) 0.022(1) 1.000 . Uani d ?
C(21) 0.3566(1) 0.0199(5) 0.1786(3) 0.025(1) 1.000 . Uani d ?
C(22) 0.3599(1) -0.0340(5) 0.2555(3) 0.030(1) 1.000 . Uani d ?
C(23) 0.3874(2) 0.0086(6) 0.3374(3) 0.037(1) 1.000 . Uani d ?
C(24) 0.4099(1) 0.1070(6) 0.3434(3) 0.031(1) 1.000 . Uani d ?
C(25) 0.4054(1) 0.1608(5) 0.2640(3) 0.023(1) 1.000 . Uani d ?
C(26) 0.4239(1) 0.2711(5) 0.2575(3) 0.025(1) 1.000 . Uani d ?
C(27) 0.4503(2) 0.3352(5) 0.3299(3) 0.032(1) 1.000 . Uani d ?
C(28) 0.4630(2) 0.4434(5) 0.3174(4) 0.036(1) 1.000 . Uani d ?
C(29) 0.4492(2) 0.4872(5) 0.2320(4) 0.037(1) 1.000 . Uani d ?
C(30) 0.4230(1) 0.4215(5) 0.1611(3) 0.029(1) 1.000 . Uani d ?
C(31) 0.3584(2) 0.6322(8) 0.0264(5) 0.074(2) 1.000 . Uani d ?
C(32) 0.3613(2) 0.6404(7) -0.0562(4) 0.057(2) 1.000 . Uani d ?
H(1) 0.4955 -0.0699 0.1130 0.051 1.000 . Uiso c ?
H(2) 0.5001 0.1102 0.0376 0.048 1.000 . Uiso c ?
H(3) 0.4607 0.2939 -0.0121 0.046 1.000 . Uiso c ?
H(4) 0.4463 0.3340 0.0579 0.046 1.000 . Uiso c ?
H(5) 0.4212 0.3551 -0.1499 0.047 1.000 . Uiso c ?
H(6) 0.3577 0.3972 -0.2657 0.052 1.000 . Uiso c ?
H(7) 0.3012 0.3793 -0.2387 0.049 1.000 . Uiso c ?
H(8) 0.2867 0.2139 -0.1097 0.038 1.000 . Uiso c ?
H(9) 0.2727 0.3386 -0.1491 0.038 1.000 . Uiso c ?
H(10) 0.2463 0.4441 -0.0580 0.043 1.000 . Uiso c ?
H(11) 0.2622 0.4484 0.1025 0.047 1.000 . Uiso c ?
H(12) 0.3354 0.3894 0.2473 0.047 1.000 . Uiso c ?
H(13) 0.3080 0.2796 0.2298 0.047 1.000 . Uiso c ?
H(14) 0.3504 0.2670 0.2338 0.047 1.000 . Uiso c ?
H(15) 0.4515 -0.0991 0.2120 0.051 1.000 . Uiso c ?
H(16) 0.4069 -0.0619 0.1569 0.051 1.000 . Uiso c ?
H(17) 0.4256 -0.1569 0.1199 0.051 1.000 . Uiso c ?
H(18) 0.3229 0.0506 -0.1070 0.033 1.000 . Uiso c ?
H(19) 0.2869 -0.1227 -0.1471 0.038 1.000 . Uiso c ?
H(20) 0.2751 -0.2283 -0.0407 0.042 1.000 . Uiso c ?
H(21) 0.3053 -0.1617 0.1087 0.039 1.000 . Uiso c ?
H(22) 0.3435 -0.0997 0.2523 0.037 1.000 . Uiso c ?
H(23) 0.3909 -0.0310 0.3904 0.045 1.000 . Uiso c ?
H(24) 0.4281 0.1379 0.3999 0.037 1.000 . Uiso c ?
H(25) 0.4597 0.3040 0.3885 0.039 1.000 . Uiso c ?
H(26) 0.4811 0.4880 0.3671 0.043 1.000 . Uiso c ?
H(27) 0.4577 0.5624 0.2223 0.045 1.000 . Uiso c ?
H(28) 0.4129 0.4538 0.1026 0.035 1.000 . Uiso c ?
H(29) 0.3881 0.6596 -0.0443 0.069 1.000 . Uiso c ?
H(30) 0.3436 0.7000 -0.0925 0.069 1.000 . Uiso c ?
H(31) 0.3541 0.5670 -0.0866 0.069 1.000 . Uiso c ?

loop_
_atom_site_aniso_label
_atom_site_aniso_U_11
_atom_site_aniso_U_22
_atom_site_aniso_U_33
_atom_site_aniso_U_12
_atom_site_aniso_U_13
_atom_site_aniso_U_23
Ru(1) 0.0157(1) 0.0207(2) 0.0189(1) 0.0020(2) 0.0095(1) -0.0001(1)
Br(1) 0.0297(2) 0.0442(3) 0.0272(2) -0.0017(2) 0.0115(2) -0.0063(2)
Br(2) 0.0614(3) 0.0496(4) 0.0449(3) 0.0251(3) 0.0360(2) 0.0176(3)
N(1) 0.027(2) 0.025(2) 0.026(2) -0.006(2) 0.018(1) -0.002(2)
N(2) 0.016(2) 0.021(2) 0.021(2) 0.004(1) 0.010(1) 0.000(1)
N(3) 0.017(2) 0.024(2) 0.026(2) 0.001(2) 0.009(1) -0.002(2)
N(4) 0.016(1) 0.029(2) 0.030(2) 0.001(2) 0.014(1) 0.003(2)
N(5) 0.030(2) 0.033(3) 0.041(2) 0.007(2) 0.022(2) -0.002(2)
N(6) 0.023(2) 0.040(3) 0.035(2) -0.001(2) 0.019(1) -0.008(2)
N(7) 0.017(2) 0.026(2) 0.028(2) 0.005(2) 0.007(1) 0.008(2)
N(8) 0.023(2) 0.033(2) 0.030(2) 0.009(2) 0.016(1) 0.002(2)
N(9) 0.238(8) 0.176(8) 0.062(3) 0.146(6) 0.089(4) 0.065(4)
C(1) 0.019(2) 0.035(3) 0.021(2) 0.003(2) 0.010(2) -0.009(2)
C(2) 0.018(2) 0.021(2) 0.026(2) 0.000(2) 0.009(1) 0.001(2)
C(3) 0.028(2) 0.048(4) 0.058(3) 0.017(2) 0.026(2) 0.002(3)
C(4) 0.029(2) 0.049(4) 0.051(3) 0.001(2) 0.026(2) -0.015(3)
C(5) 0.036(2) 0.044(4) 0.045(3) -0.010(2) 0.027(2) -0.009(2)
C(6) 0.036(2) 0.022(2) 0.035(2) -0.001(2) 0.021(2) 0.001(2)
C(7) 0.050(3) 0.043(4) 0.041(2) -0.005(3) 0.035(2) -0.001(2)
C(8) 0.073(3) 0.037(4) 0.036(2) 0.002(3) 0.037(2) 0.011(2)
C(9) 0.056(3) 0.042(3) 0.025(2) 0.001(3) 0.019(2) 0.003(2)
C(10) 0.033(2) 0.024(3) 0.020(2) -0.002(2) 0.012(2) -0.003(2)
C(11) 0.022(2) 0.042(3) 0.022(2) 0.006(2) 0.001(2) 0.002(2)
C(12) 0.030(2) 0.037(3) 0.043(3) 0.013(2) 0.017(2) 0.014(2)
C(13) 0.028(2) 0.047(4) 0.049(3) 0.013(2) 0.023(2) 0.002(3)
C(14) 0.040(2) 0.057(4) 0.028(2) 0.016(3) 0.022(2) -0.002(2)
C(15) 0.043(3) 0.038(3) 0.058(3) 0.017(2) 0.031(2) 0.012(3)
C(16) 0.020(2) 0.032(3) 0.028(2) 0.007(2) 0.007(2) -0.007(2)
C(17) 0.028(2) 0.029(3) 0.033(2) 0.003(2) 0.010(2) -0.006(2)
C(18) 0.027(2) 0.021(3) 0.052(3) -0.003(2) 0.014(2) -0.010(2)
C(19) 0.026(2) 0.033(3) 0.042(3) -0.001(2) 0.016(2) 0.000(2)
C(20) 0.018(2) 0.021(2) 0.030(2) 0.005(2) 0.012(2) -0.002(2)
C(21) 0.016(2) 0.033(3) 0.028(2) 0.006(2) 0.010(2) 0.002(2)
C(22) 0.026(2) 0.035(3) 0.033(2) 0.001(2) 0.016(2) 0.011(2)
C(23) 0.036(3) 0.049(4) 0.030(2) -0.001(3) 0.016(2) 0.014(2)
C(24) 0.023(2) 0.047(3) 0.020(2) 0.004(2) 0.007(2) 0.005(2)
C(25) 0.021(2) 0.027(3) 0.022(2) 0.005(2) 0.011(2) 0.005(2)
C(26) 0.019(2) 0.029(3) 0.027(2) 0.001(2) 0.012(2) -0.001(2)
C(27) 0.029(2) 0.038(3) 0.026(2) 0.001(2) 0.008(2) -0.007(2)
C(28) 0.029(3) 0.028(3) 0.043(3) -0.003(2) 0.009(2) -0.010(2)
C(29) 0.029(2) 0.027(3) 0.054(3) 0.000(2) 0.017(2) -0.003(3)
C(30) 0.025(2) 0.022(3) 0.043(3) 0.003(2) 0.019(2) 0.004(2)
C(31) 0.091(5) 0.075(5) 0.052(4) 0.059(4) 0.029(3) 0.018(4)
C(32) 0.067(4) 0.062(5) 0.042(3) 0.012(4) 0.023(3) -0.003(3)

loop_
_atom_type_symbol
_atom_type_oxidation_number
_atom_type_number_in_cell
_atom_type_scat_dispersion_real
_atom_type_scat_dispersion_imag
_atom_type_scat_source
C 0 256 0.002 0.002
;International Tables for Crystallography
(1992, Vol. C, Tables 4.2.6.8 and 6.1.1.1)
;
H 0 248 0.000 0.000
;International Tables for Crystallography
(1992, Vol. C, Table 6.1.1.2)
;
Br 0 16 -0.374 2.456
;International Tables for Crystallography
(1992, Vol. C, Tables 4.2.6.8 and 6.1.1.1)
;
N 0 72 0.004 0.003
;International Tables for Crystallography
(1992, Vol. C, Tables 4.2.6.8 and 6.1.1.1)
;
Ru 0 8 -1.420 0.836
;International Tables for Crystallography
(1992, Vol. C, Tables 4.2.6.8 and 6.1.1.1)
;

loop_
_geom_angle_atom_site_label_1
_geom_angle_atom_site_label_2
_geom_angle_atom_site_label_3
_geom_angle
_geom_angle_site_symmetry_1
_geom_angle_site_symmetry_2
_geom_angle_site_symmetry_3
_geom_angle_publ_flag
N1 RU1 N2 179.4(1) . . . yes
N1 RU1 N3 101.1(2) . . . yes
N1 RU1 N4 100.3(2) . . . yes
N1 RU1 C1 86.5(2) . . . yes
N1 RU1 C2 87.6(2) . . . yes
N2 RU1 N3 79.2(2) . . . yes
N2 RU1 N4 79.3(2) . . . yes
N2 RU1 C1 93.0(2) . . . yes
N2 RU1 C2 92.9(2) . . . yes
N3 RU1 N4 158.6(2) . . . yes
N3 RU1 C1 92.4(2) . . . yes
N3 RU1 C2 91.0(2) . . . yes
N4 RU1 C1 89.1(2) . . . yes
N4 RU1 C2 89.7(2) . . . yes
C1 RU1 C2 173.6(2) . . . yes
RU1 N1 C6 121.9(3) . . . yes
RU1 N1 C10 122.1(3) . . . yes
C6 N1 C10 115.8(4) . . . yes
RU1 N2 C21 119.6(3) . . . yes
RU1 N2 C25 118.9(3) . . . yes
C21 N2 C25 121.5(4) . . . yes
RU1 N3 C16 129.7(4) . . . yes
RU1 N3 C20 112.9(3) . . . yes
C16 N3 C20 117.3(4) . . . yes
RU1 N4 C26 113.1(3) . . . yes
RU1 N4 C30 129.8(3) . . . yes
C26 N4 C30 117.1(4) . . . yes
C1 N5 C3 110.7(5) . . . yes
C1 N5 C15 126.8(5) . . . yes
C3 N5 C15 122.5(5) . . . yes
C1 N6 C4 111.5(5) . . . yes
C1 N6 C5 124.7(5) . . . yes
C4 N6 C5 123.8(5) . . . yes
C2 N7 C11 124.0(4) . . . yes
C2 N7 C12 112.6(4) . . . yes
C11 N7 C12 122.7(4) . . . yes
C2 N8 C13 111.4(4) . . . yes
C2 N8 C14 126.5(4) . . . yes
C13 N8 C14 122.0(5) . . . yes
RU1 C1 N5 134.6(4) . . . yes
RU1 C1 N6 121.6(4) . . . yes
N5 C1 N6 103.7(4) . . . yes
RU1 C2 N7 121.4(4) . . . yes
RU1 C2 N8 135.6(3) . . . yes
N7 C2 N8 102.8(4) . . . yes
N5 C3 C4 106.9(5) . . . yes
N5 C3 H1 126.6 . . . no
C4 C3 H1 126.6 . . . no
N6 C4 C3 107.2(5) . . . yes
N6 C4 H2 126.4 . . . no
C3 C4 H2 126.4 . . . no
N6 C5 C6 113.6(5) . . . yes
N6 C5 H3 108.4 . . . no
N6 C5 H4 108.4 . . . no
C6 C5 H3 108.4 . . . no
C6 C5 H4 108.4 . . . no
H3 C5 H4 109.5 . . . no
N1 C6 C5 119.4(4) . . . yes
N1 C6 C7 123.4(5) . . . yes
C5 C6 C7 117.2(5) . . . yes
C6 C7 C8 119.4(5) . . . yes
C6 C7 H5 120.3 . . . no
C8 C7 H5 120.3 . . . no
C7 C8 C9 118.9(5) . . . yes
C7 C8 H6 120.6 . . . no
C9 C8 H6 120.6 . . . no
C8 C9 C10 118.8(5) . . . yes
C8 C9 H7 120.6 . . . no
C10 C9 H7 120.6 . . . no
N1 C10 C9 123.6(5) . . . yes
N1 C10 C11 121.0(4) . . . yes
C9 C10 C11 115.5(5) . . . yes
N7 C11 C10 114.1(4) . . . yes
N7 C11 H8 108.3 . . . no
N7 C11 H9 108.3 . . . no
C10 C11 H8 108.3 . . . no
C10 C11 H9 108.3 . . . no
H8 C11 H9 109.5 . . . no
N7 C12 C13 106.2(5) . . . yes
N7 C12 H10 126.9 . . . no
C13 C12 H10 126.9 . . . no
N8 C13 C12 106.9(5) . . . yes
N8 C13 H11 126.5 . . . no
C12 C13 H11 126.5 . . . no
N8 C14 H12 109.5 . . . no
N8 C14 H13 109.5 . . . no
N8 C14 H14 109.5 . . . no
H12 C14 H13 109.5 . . . no
H12 C14 H14 109.5 . . . no
H13 C14 H14 109.5 . . . no
N5 C15 H15 109.5 . . . no
N5 C15 H16 109.5 . . . no
N5 C15 H17 109.5 . . . no
H15 C15 H16 109.5 . . . no
H15 C15 H17 109.5 . . . no
H16 C15 H17 109.5 . . . no
N3 C16 C17 123.2(5) . . . yes
N3 C16 H18 118.4 . . . no
C17 C16 H18 118.4 . . . no
C16 C17 C18 119.7(5) . . . yes
C16 C17 H19 120.1 . . . no
C18 C17 H19 120.1 . . . no
C17 C18 C19 118.1(5) . . . yes
C17 C18 H20 120.9 . . . no
C19 C18 H20 120.9 . . . no
C18 C19 C20 119.8(5) . . . yes
C18 C19 H21 120.1 . . . no
C20 C19 H21 120.1 . . . no
N3 C20 C19 121.8(4) . . . yes
N3 C20 C21 115.0(4) . . . yes
C19 C20 C21 123.1(5) . . . yes
N2 C21 C20 112.7(4) . . . yes
N2 C21 C22 119.8(4) . . . yes
C20 C21 C22 127.4(5) . . . yes
C21 C22 C23 119.2(5) . . . yes
C21 C22 H22 120.4 . . . no
C23 C22 H22 120.4 . . . no
C22 C23 C24 121.1(5) . . . yes
C22 C23 H23 119.5 . . . no
C24 C23 H23 119.5 . . . no
C23 C24 C25 118.2(5) . . . yes
C23 C24 H24 120.9 . . . no
C25 C24 H24 120.9 . . . no
N2 C25 C24 120.1(5) . . . yes
N2 C25 C26 113.8(4) . . . yes
C24 C25 C26 125.7(5) . . . yes
N4 C26 C25 114.1(4) . . . yes
N4 C26 C27 121.4(5) . . . yes
C25 C26 C27 124.3(5) . . . yes
C26 C27 C28 120.0(5) . . . yes
C26 C27 H25 120.0 . . . no
C28 C27 H25 120.0 . . . no
C27 C28 C29 119.3(5) . . . yes
C27 C28 H26 120.3 . . . no
C29 C28 H26 120.3 . . . no
C28 C29 C30 119.5(6) . . . yes
C28 C29 H27 120.3 . . . no
C30 C29 H27 120.3 . . . no
N4 C30 C29 122.6(5) . . . yes
N4 C30 H28 118.7 . . . no
C29 C30 H28 118.7 . . . no
N9 C31 C32 179(1) . . . yes
C31 C32 H29 109.5 . . . no
C31 C32 H30 109.5 . . . no
C31 C32 H31 109.5 . . . no
H29 C32 H30 109.5 . . . no
H29 C32 H31 109.5 . . . no
H30 C32 H31 109.5 . . . no

loop_
_geom_bond_atom_site_label_1
_geom_bond_atom_site_label_2
_geom_bond_distance
_geom_bond_site_symmetry_1
_geom_bond_site_symmetry_2
_geom_bond_publ_flag
RU1 N1 2.183(4) . . yes
RU1 N2 1.946(4) . . yes
RU1 N3 2.089(4) . . yes
RU1 N4 2.070(4) . . yes
RU1 C1 2.097(5) . . yes
RU1 C2 2.088(5) . . yes
N1 C6 1.364(7) . . yes
N1 C10 1.349(6) . . yes
N2 C21 1.360(7) . . yes
N2 C25 1.349(6) . . yes
N3 C16 1.343(6) . . yes
N3 C20 1.372(7) . . yes
N4 C26 1.382(6) . . yes
N4 C30 1.357(7) . . yes
N5 C1 1.371(7) . . yes
N5 C3 1.391(7) . . yes
N5 C15 1.452(8) . . yes
N6 C1 1.340(7) . . yes
N6 C4 1.391(7) . . yes
N6 C5 1.427(8) . . yes
N7 C2 1.366(6) . . yes
N7 C11 1.454(7) . . yes
N7 C12 1.366(7) . . yes
N8 C2 1.354(7) . . yes
N8 C13 1.388(7) . . yes
N8 C14 1.451(6) . . yes
N9 C31 1.10(1) . . yes
C3 C4 1.32(1) . . yes
C3 H1 0.95 . . no
C4 H2 0.95 . . no
C5 C6 1.493(7) . . yes
C5 H3 0.95 . . no
C5 H4 0.95 . . no
C6 C7 1.377(7) . . yes
C7 C8 1.375(8) . . yes
C7 H5 0.95 . . no
C8 C9 1.373(9) . . yes
C8 H6 0.95 . . no
C9 C10 1.393(7) . . yes
C9 H7 0.95 . . no
C10 C11 1.521(7) . . yes
C11 H8 0.95 . . no
C11 H9 0.95 . . no
C12 C13 1.339(8) . . yes
C12 H10 0.95 . . no
C13 H11 0.95 . . no
C14 H12 0.95 . . no
C14 H13 0.95 . . no
C14 H14 0.95 . . no
C15 H15 0.95 . . no
C15 H16 0.95 . . no
C15 H17 0.95 . . no
C16 C17 1.376(8) . . yes
C16 H18 0.95 . . no
C17 C18 1.375(9) . . yes
C17 H19 0.95 . . no
C18 C19 1.395(8) . . yes
C18 H20 0.95 . . no
C19 C20 1.378(7) . . yes
C19 H21 0.95 . . no
C20 C21 1.472(6) . . yes
C21 C22 1.377(7) . . yes
C22 C23 1.380(7) . . yes
C22 H22 0.95 . . no
C23 C24 1.372(9) . . yes
C23 H23 0.95 . . no
C24 C25 1.401(7) . . yes
C24 H24 0.95 . . no
C25 C26 1.455(7) . . yes
C26 C27 1.378(7) . . yes
C27 C28 1.364(8) . . yes
C27 H25 0.95 . . no
C28 C29 1.376(9) . . yes
C28 H26 0.95 . . no
C29 C30 1.373(7) . . yes
C29 H27 0.95 . . no
C30 H28 0.95 . . no
C31 C32 1.43(1) . . yes
C32 H29 0.95 . . no
C32 H30 0.95 . . no
C32 H31 0.95 . . no

loop_
_geom_contact_atom_site_label_1
_geom_contact_atom_site_label_2
_geom_contact_distance
_geom_contact_site_symmetry_1
_geom_contact_site_symmetry_2
_geom_contact_publ_flag
BR2 C3 3.544(7) . 1_565 no
BR2 C28 3.586(5) . 2_655 no
BR2 C27 3.595(5) . 4_564 no
N9 C30 3.20(1) . . no
N9 C8 3.286(9) . 4_565 no
N9 C19 3.32(1) . 1_565 no
N9 C18 3.37(1) . 1_565 no
N9 C29 3.56(1) . . no
C4 C4 3.55(1) . 3_655 no
C12 C19 3.562(8) . 7 no
C13 C17 3.560(8) . 7 no
C14 C32 3.467(8) . 4_565 no
C16 C23 3.581(8) . 4_554 no
C18 C31 3.261(9) . 1_545 no
C19 C31 3.56(1) . 1_545 no
C29 C29 3.55(1) . 2_655 no
C30 C31 3.426(9) . . no

loop_
_geom_torsion_atom_site_label_1
_geom_torsion_atom_site_label_2
_geom_torsion_atom_site_label_3
_geom_torsion_atom_site_label_4
_geom_torsion_site_symmetry_1
_geom_torsion_site_symmetry_2
_geom_torsion_site_symmetry_3
_geom_torsion_site_symmetry_4
_geom_torsion
_geom_torsion_publ_flag
? ? ? ? ? ? ? ? ? ?
